data_2236220
loop_
_publ_author_name
'Rode, Haridas B.'
'Chojnacki, Jaros\/law'
'Otto, Hans-Hartwig'

_publ_section_title
;
 Methyl
 3-[(1,1-dioxo-1\l^6^,2-benzothiazol-3-yl)amino]-5-nitrothiophene-2-carboxylate
;
_journal_coeditor_code GK2503
_journal_issue 10
_journal_name_full 'Acta Crystallographica Section E'
_journal_page_first o2951
_journal_page_last o2952
_journal_paper_doi 10.1107/S1600536812038378
_journal_volume 68
_journal_year 2012
_chemical_formula_moiety 'C13 H9 N3 O6 S2'
_chemical_formula_sum 'C13 H9 N3 O6 S2'
_chemical_formula_weight 367.35
_chemical_melting_point_gt 558
_chemical_melting_point_lt 560
_chemical_name_systematic
;
Methyl 3-[(1,1-dioxo-1\l^6^,2-benzothiazol-3-yl)amino]-5-nitrothiophene-2-
carboxylate
;
_space_group_IT_number 2
_symmetry_cell_setting triclinic
_symmetry_space_group_name_Hall '-P 1'
_symmetry_space_group_name_H-M 'P -1'
_atom_sites_solution_hydrogens geom
_atom_sites_solution_primary direct
_atom_sites_solution_secondary difmap
_cell_angle_alpha 100.754(7)
_cell_angle_beta 96.956(7)
_cell_angle_gamma 105.287(7)
_cell_formula_units_Z 4
_cell_length_a 8.4462(7)
_cell_length_b 12.5495(11)
_cell_length_c 15.2557(14)
_cell_measurement_reflns_used 4406
_cell_measurement_temperature 293(2)
_cell_measurement_theta_max 30
_cell_measurement_theta_min 2
_cell_volume 1507.5(2)
_computing_cell_refinement
;
CrysAlis Pro (Oxford Diffraction, 2009)
;
_computing_data_collection
;
CrysAlis Pro (Oxford Diffraction, 2009)
;
_computing_data_reduction
;
CrysAlis Pro (Oxford Diffraction, 2009)
;
_computing_molecular_graphics 'ORTEP-3 (Farrugia, 1997)'
_computing_publication_material
;
publCIF (Westrip, 2010), PLATON (Spek, 2003), WinGX (Farrugia,
1999) and
Mercury (Macrae <i>et al.</i>, 2006)
;
_computing_structure_refinement 'SHELXL-97 (Sheldrick, 2008)'
_computing_structure_solution 'SUPERFLIP (Palatinus & Chapuis, 2007)'
_diffrn_ambient_temperature 293(2)
_diffrn_detector_area_resol_mean 8.1883
_diffrn_measured_fraction_theta_full 0.979
_diffrn_measured_fraction_theta_max 0.979
_diffrn_measurement_device_type
;
Kuma Diffraction KM4CCD Sapphire2
diffractometer
;
_diffrn_measurement_method '\w scans'
_diffrn_radiation_monochromator graphite
_diffrn_radiation_type MoK\a
_diffrn_radiation_wavelength 0.71073
_diffrn_reflns_av_R_equivalents 0.0333
_diffrn_reflns_limit_h_max 11
_diffrn_reflns_limit_h_min -11
_diffrn_reflns_limit_k_max 17
_diffrn_reflns_limit_k_min -17
_diffrn_reflns_limit_l_max 20
_diffrn_reflns_limit_l_min -21
_diffrn_reflns_number 14750
_diffrn_reflns_theta_full 30
_diffrn_reflns_theta_max 30
_diffrn_reflns_theta_min 2.62
_exptl_absorpt_coefficient_mu 0.391
_exptl_absorpt_correction_type none
_exptl_crystal_colour 'light yellow'
_exptl_crystal_density_diffrn 1.619
_exptl_crystal_density_method 'not measured'
_exptl_crystal_description plate
_exptl_crystal_F_000 752
_exptl_crystal_size_max 0.44
_exptl_crystal_size_mid 0.29
_exptl_crystal_size_min 0.12
_refine_diff_density_max 0.711
_refine_diff_density_min -0.318
_refine_ls_extinction_method none
_refine_ls_goodness_of_fit_ref 1.088
_refine_ls_hydrogen_treatment mixed
_refine_ls_matrix_type full
_refine_ls_number_parameters 443
_refine_ls_number_reflns 8613
_refine_ls_number_restraints 0
_refine_ls_restrained_S_all 1.088
_refine_ls_R_factor_all 0.0693
_refine_ls_R_factor_gt 0.0599
_refine_ls_shift/su_max 0.006
_refine_ls_shift/su_mean 0.001
_refine_ls_structure_factor_coef Fsqd
_refine_ls_weighting_details 'calc w=1/[\s^2^(Fo^2^)+(0.0822P)^2^+0.8507P] where P=(Fo^2^+2Fc^2^)/3'
_refine_ls_weighting_scheme calc
_refine_ls_wR_factor_gt 0.1557
_refine_ls_wR_factor_ref 0.1654
_reflns_number_gt 7242
_reflns_number_total 8613
_reflns_threshold_expression >2sigma(I)
_cod_data_source_file gk2503.cif
_cod_data_source_block I
_cod_database_code 2236220
_cod_database_fobs_code 2236220

loop_
_symmetry_equiv_pos_as_xyz
'x, y, z'
'-x, -y, -z'

loop_
_atom_site_type_symbol
_atom_site_label
_atom_site_fract_x
_atom_site_fract_y
_atom_site_fract_z
_atom_site_U_iso_or_equiv
_atom_site_adp_type
_atom_site_calc_flag
_atom_site_refinement_flags
_atom_site_occupancy
_atom_site_symmetry_multiplicity
S S1 0.78764(6) 0.38838(4) 0.14560(4) 0.03408(13) Uani d . 1 1
S S2 0.82812(8) 0.09330(5) 0.48592(4) 0.04228(15) Uani d . 1 1
N N1 0.7960(2) 0.32182(15) 0.22894(13) 0.0378(4) Uani d . 1 1
N N2 0.9528(2) 0.35411(15) 0.37411(12) 0.0355(4) Uani d . 1 1
N N3 0.5301(3) -0.00535(17) 0.37232(14) 0.0422(4) Uani d . 1 1
O O1 0.6285(2) 0.40847(18) 0.12949(14) 0.0516(4) Uani d . 1 1
O O2 0.8372(2) 0.32854(15) 0.06896(12) 0.0482(4) Uani d . 1 1
O O3 0.4174(2) -0.00021(18) 0.31698(13) 0.0553(5) Uani d . 1 1
O O4 0.5245(3) -0.08320(18) 0.41086(16) 0.0677(6) Uani d . 1 1
O O5 1.1821(2) 0.38075(15) 0.52810(12) 0.0465(4) Uani d . 1 1
O O6 1.1375(2) 0.23414(16) 0.59779(12) 0.0475(4) Uani d . 1 1
C C1 0.9457(3) 0.51416(17) 0.20129(15) 0.0328(4) Uani d . 1 1
C C2 1.0033(3) 0.6138(2) 0.17343(19) 0.0463(5) Uani d . 1 1
H H2 0.9595 0.6231 0.1174 0.065 Uiso calc R 1 1
C C3 1.1305(4) 0.6994(2) 0.2336(2) 0.0574(7) Uani d . 1 1
H H3 1.1714 0.7683 0.2179 0.080 Uiso calc R 1 1
C C4 1.1979(4) 0.6846(2) 0.3168(2) 0.0528(6) Uani d . 1 1
H H4 1.2854 0.7426 0.3546 0.074 Uiso calc R 1 1
C C5 1.1361(3) 0.58433(19) 0.34400(16) 0.0399(5) Uani d . 1 1
H H5 1.1799 0.5748 0.4000 0.056 Uiso calc R 1 1
C C6 1.0071(2) 0.49860(16) 0.28539(14) 0.0314(4) Uani d . 1 1
C C7 0.9133(2) 0.38550(17) 0.29652(14) 0.0310(4) Uani d . 1 1
C C8 0.8755(3) 0.25233(17) 0.39677(14) 0.0319(4) Uani d . 1 1
C C9 0.7199(3) 0.17426(18) 0.35328(15) 0.0361(4) Uani d . 1 1
H H9 0.6530 0.1811 0.3028 0.050 Uiso calc R 1 1
C C10 0.6826(3) 0.08730(18) 0.39657(15) 0.0369(4) Uani d . 1 1
C C11 0.9476(3) 0.21983(18) 0.47066(14) 0.0350(4) Uani d . 1 1
C C12 1.1014(3) 0.2871(2) 0.53436(15) 0.0375(4) Uani d . 1 1
C C13 1.2858(3) 0.2927(3) 0.66588(18) 0.0529(6) Uani d . 1 1
H H13A 1.3808 0.3111 0.6367 0.074 Uiso calc R 1 1
H H13B 1.3026 0.2446 0.7060 0.074 Uiso calc R 1 1
H H13C 1.2723 0.3612 0.7000 0.074 Uiso calc R 1 1
H H2A 1.036(4) 0.401(3) 0.416(2) 0.057(9) Uiso d . 1 1
S S3 1.19939(7) 0.08057(5) 0.84081(4) 0.03976(14) Uani d . 1 1
S S4 0.55736(7) -0.42292(5) 0.68575(4) 0.03977(14) Uani d . 1 1
N N4 1.0485(2) -0.04004(16) 0.80561(13) 0.0387(4) Uani d . 1 1
N N5 0.9233(2) -0.19586(15) 0.86273(12) 0.0332(3) Uani d . 1 1
N N6 0.5555(3) -0.2926(2) 0.56298(13) 0.0463(5) Uani d . 1 1
O O7 1.3266(3) 0.08190(17) 0.78639(13) 0.0556(5) Uani d . 1 1
O O8 1.1299(3) 0.17360(16) 0.84891(16) 0.0604(5) Uani d . 1 1
O O9 0.6148(3) -0.2076(2) 0.53579(13) 0.0627(6) Uani d . 1 1
O O10 0.4332(3) -0.3710(2) 0.52161(15) 0.0746(7) Uani d . 1 1
O O11 0.7795(2) -0.38408(16) 0.93357(12) 0.0487(4) Uani d . 1 1
O O12 0.6092(2) -0.53493(14) 0.82870(12) 0.0441(4) Uani d . 1 1
C C14 1.2651(3) 0.05876(18) 0.94846(14) 0.0352(4) Uani d . 1 1
C C15 1.3942(3) 0.1271(2) 1.01748(18) 0.0474(6) Uani d . 1 1
H H15 1.4612 0.1963 1.0117 0.066 Uiso calc R 1 1
C C16 1.4187(3) 0.0876(3) 1.09528(18) 0.0541(7) Uani d . 1 1
H H16 1.5047 0.1307 1.1428 0.076 Uiso calc R 1 1
C C17 1.3169(4) -0.0153(2) 1.10338(17) 0.0516(6) Uani d . 1 1
H H17 1.3359 -0.0397 1.1565 0.072 Uiso calc R 1 1
C C18 1.1866(3) -0.0831(2) 1.03386(15) 0.0394(5) Uani d . 1 1
H H18 1.1185 -0.1519 1.0398 0.055 Uiso calc R 1 1
C C19 1.1628(2) -0.04395(16) 0.95559(13) 0.0302(4) Uani d . 1 1
C C20 1.0386(2) -0.09623(16) 0.86997(13) 0.0302(4) Uani d . 1 1
C C21 0.7995(2) -0.25694(17) 0.78739(13) 0.0301(4) Uani d . 1 1
C C22 0.7594(3) -0.21886(18) 0.70763(14) 0.0337(4) Uani d . 1 1
H H22 0.8117 -0.1487 0.6967 0.047 Uiso calc R 1 1
C C23 0.6318(3) -0.30199(19) 0.64987(14) 0.0355(4) Uani d . 1 1
C C24 0.7004(2) -0.36494(17) 0.78475(13) 0.0317(4) Uani d . 1 1
C C25 0.7026(3) -0.42710(18) 0.85771(15) 0.0351(4) Uani d . 1 1
C C26 0.5853(5) -0.6019(3) 0.8964(2) 0.0609(8) Uani d . 1 1
H H26A 0.6918 -0.5963 0.9303 0.085 Uiso calc R 1 1
H H26B 0.5291 -0.6797 0.8671 0.085 Uiso calc R 1 1
H H26C 0.5191 -0.5739 0.9368 0.085 Uiso calc R 1 1
H H5A 0.936(4) -0.233(3) 0.902(2) 0.052(8) Uiso d . 1 1

loop_
_atom_site_aniso_label
_atom_site_aniso_U_11
_atom_site_aniso_U_22
_atom_site_aniso_U_33
_atom_site_aniso_U_12
_atom_site_aniso_U_13
_atom_site_aniso_U_23
S1 0.0325(2) 0.0321(2) 0.0353(2) 0.00579(18) -0.00127(19) 0.01206(19)
S2 0.0439(3) 0.0377(3) 0.0409(3) 0.0013(2) -0.0005(2) 0.0190(2)
N1 0.0393(9) 0.0300(8) 0.0371(9) -0.0008(7) -0.0044(7) 0.0136(7)
N2 0.0383(9) 0.0300(8) 0.0320(8) 0.0002(7) -0.0011(7) 0.0111(7)
N3 0.0435(10) 0.0370(9) 0.0382(9) -0.0006(8) 0.0040(8) 0.0093(8)
O1 0.0346(8) 0.0658(12) 0.0582(11) 0.0152(8) 0.0018(8) 0.0270(9)
O2 0.0598(11) 0.0430(9) 0.0405(9) 0.0169(8) 0.0036(8) 0.0071(7)
O3 0.0434(10) 0.0597(11) 0.0490(10) -0.0026(8) -0.0065(8) 0.0141(9)
O4 0.0666(13) 0.0477(11) 0.0740(14) -0.0122(9) -0.0064(11) 0.0319(10)
O5 0.0420(9) 0.0400(8) 0.0485(9) -0.0029(7) -0.0049(7) 0.0181(7)
O6 0.0429(9) 0.0492(9) 0.0435(9) -0.0013(7) -0.0057(7) 0.0241(8)
C1 0.0320(9) 0.0275(9) 0.0392(10) 0.0077(7) 0.0046(8) 0.0111(7)
C2 0.0520(14) 0.0355(11) 0.0557(14) 0.0125(10) 0.0100(11) 0.0210(10)
C3 0.0613(16) 0.0294(11) 0.0760(19) 0.0017(11) 0.0118(14) 0.0160(12)
C4 0.0490(14) 0.0309(11) 0.0650(16) -0.0022(10) 0.0071(12) 0.0001(11)
C5 0.0362(10) 0.0322(10) 0.0421(11) 0.0025(8) 0.0002(9) 0.0008(8)
C6 0.0313(9) 0.0246(8) 0.0370(10) 0.0069(7) 0.0047(7) 0.0066(7)
C7 0.0313(9) 0.0276(9) 0.0336(9) 0.0067(7) 0.0039(7) 0.0098(7)
C8 0.0326(9) 0.0311(9) 0.0312(9) 0.0056(7) 0.0045(7) 0.0111(7)
C9 0.0360(10) 0.0347(10) 0.0349(10) 0.0059(8) 0.0023(8) 0.0108(8)
C10 0.0375(10) 0.0322(10) 0.0350(10) 0.0012(8) 0.0023(8) 0.0091(8)
C11 0.0352(10) 0.0326(9) 0.0346(10) 0.0036(8) 0.0026(8) 0.0127(8)
C12 0.0363(10) 0.0397(11) 0.0328(10) 0.0042(8) 0.0019(8) 0.0121(8)
C13 0.0490(14) 0.0580(15) 0.0436(13) 0.0027(11) -0.0078(11) 0.0210(11)
S3 0.0438(3) 0.0320(3) 0.0403(3) 0.0034(2) 0.0067(2) 0.0123(2)
S4 0.0376(3) 0.0380(3) 0.0345(3) 0.0007(2) -0.0030(2) 0.0068(2)
N4 0.0412(10) 0.0360(9) 0.0343(9) 0.0026(7) -0.0003(7) 0.0137(7)
N5 0.0322(8) 0.0319(8) 0.0314(8) 0.0028(6) -0.0027(6) 0.0118(7)
N6 0.0504(12) 0.0574(12) 0.0307(9) 0.0198(10) -0.0020(8) 0.0094(8)
O7 0.0558(11) 0.0549(11) 0.0510(10) 0.0011(9) 0.0198(9) 0.0150(9)
O8 0.0725(14) 0.0395(9) 0.0751(14) 0.0190(9) 0.0133(11) 0.0238(9)
O9 0.0863(16) 0.0675(13) 0.0424(10) 0.0283(12) 0.0063(10) 0.0274(9)
O10 0.0654(14) 0.0885(17) 0.0489(11) 0.0051(12) -0.0229(10) 0.0113(11)
O11 0.0500(10) 0.0497(10) 0.0387(8) 0.0017(8) -0.0034(7) 0.0169(7)
O12 0.0536(10) 0.0334(8) 0.0416(8) 0.0048(7) 0.0038(7) 0.0141(6)
C14 0.0335(10) 0.0330(10) 0.0346(10) 0.0047(8) 0.0045(8) 0.0049(8)
C15 0.0419(12) 0.0394(12) 0.0480(13) 0.0006(9) 0.0031(10) -0.0017(10)
C16 0.0460(13) 0.0580(16) 0.0401(12) 0.0037(11) -0.0090(10) -0.0058(11)
C17 0.0580(15) 0.0550(15) 0.0334(11) 0.0133(12) -0.0073(10) 0.0040(10)
C18 0.0435(11) 0.0386(11) 0.0342(10) 0.0101(9) 0.0018(9) 0.0101(8)
C19 0.0295(9) 0.0292(9) 0.0291(9) 0.0067(7) 0.0025(7) 0.0043(7)
C20 0.0292(8) 0.0275(8) 0.0314(9) 0.0061(7) 0.0013(7) 0.0062(7)
C21 0.0280(8) 0.0303(9) 0.0302(9) 0.0071(7) 0.0011(7) 0.0075(7)
C22 0.0347(10) 0.0341(9) 0.0322(9) 0.0096(8) 0.0021(7) 0.0110(8)
C23 0.0360(10) 0.0404(10) 0.0294(9) 0.0111(8) 0.0018(8) 0.0091(8)
C24 0.0308(9) 0.0338(9) 0.0287(9) 0.0061(7) 0.0016(7) 0.0103(7)
C25 0.0339(10) 0.0354(10) 0.0359(10) 0.0063(8) 0.0072(8) 0.0132(8)
C26 0.081(2) 0.0467(14) 0.0545(16) 0.0060(14) 0.0123(14) 0.0285(12)

loop_
_atom_type_symbol
_atom_type_description
_atom_type_scat_dispersion_real
_atom_type_scat_dispersion_imag
_atom_type_scat_source
C C 0.0033 0.0016 'International Tables Vol C Tables 4.2.6.8 and 6.1.1.4'
H H 0 0 'International Tables Vol C Tables 4.2.6.8 and 6.1.1.4'
S S 0.1246 0.1234 'International Tables Vol C Tables 4.2.6.8 and 6.1.1.4'
N N 0.0061 0.0033 'International Tables Vol C Tables 4.2.6.8 and 6.1.1.4'
O O 0.0106 0.006 'International Tables Vol C Tables 4.2.6.8 and 6.1.1.4'

loop_
_geom_angle_atom_site_label_1
_geom_angle_atom_site_label_2
_geom_angle_atom_site_label_3
_geom_angle
O1 S1 O2 116.41(12)
O1 S1 N1 109.99(11)
O2 S1 N1 109.26(11)
O1 S1 C1 111.45(11)
O2 S1 C1 111.32(11)
N1 S1 C1 96.60(9)
C10 S2 C11 89.52(10)
C7 N1 S1 109.66(14)
C7 N2 C8 126.69(18)
C7 N2 H2A 119(2)
C8 N2 H2A 115(2)
O3 N3 O4 125.1(2)
O3 N3 C10 118.6(2)
O4 N3 C10 116.3(2)
C12 O6 C13 117.00(19)
C2 C1 C6 123.0(2)
C2 C1 S1 129.99(19)
C6 C1 S1 107.04(14)
C1 C2 C3 116.5(2)
C1 C2 H2 121.8
C3 C2 H2 121.8
C2 C3 C4 121.7(2)
C2 C3 H3 119.2
C4 C3 H3 119.2
C5 C4 C3 120.8(2)
C5 C4 H4 119.6
C3 C4 H4 119.6
C4 C5 C6 118.3(2)
C4 C5 H5 120.9
C6 C5 H5 120.9
C5 C6 C1 119.77(19)
C5 C6 C7 130.5(2)
C1 C6 C7 109.67(17)
N1 C7 N2 123.96(18)
N1 C7 C6 116.99(18)
N2 C7 C6 119.05(18)
C11 C8 N2 121.07(19)
C11 C8 C9 112.35(18)
N2 C8 C9 126.54(19)
C10 C9 C8 109.73(19)
C10 C9 H9 125.1
C8 C9 H9 125.1
C9 C10 N3 124.6(2)
C9 C10 S2 115.90(17)
N3 C10 S2 119.44(16)
C8 C11 C12 125.68(19)
C8 C11 S2 112.46(16)
C12 C11 S2 121.70(16)
O5 C12 O6 125.7(2)
O5 C12 C11 122.7(2)
O6 C12 C11 111.63(19)
O6 C13 H13A 109.5
O6 C13 H13B 109.5
H13A C13 H13B 109.5
O6 C13 H13C 109.5
H13A C13 H13C 109.5
H13B C13 H13C 109.5
O8 S3 O7 117.16(13)
O8 S3 N4 109.67(12)
O7 S3 N4 109.93(11)
O8 S3 C14 110.86(12)
O7 S3 C14 110.92(12)
N4 S3 C14 96.31(10)
C23 S4 C24 89.12(10)
C20 N4 S3 109.72(15)
C20 N5 C21 126.90(18)
C20 N5 H5A 118(2)
C21 N5 H5A 114(2)
O9 N6 O10 124.5(2)
O9 N6 C23 118.5(2)
O10 N6 C23 117.1(2)
C25 O12 C26 116.8(2)
C19 C14 C15 122.7(2)
C19 C14 S3 107.78(15)
C15 C14 S3 129.52(19)
C16 C15 C14 117.0(2)
C16 C15 H15 121.5
C14 C15 H15 121.5
C15 C16 C17 120.9(2)
C15 C16 H16 119.5
C17 C16 H16 119.5
C16 C17 C18 121.7(2)
C16 C17 H17 119.2
C18 C17 H17 119.2
C19 C18 C17 117.4(2)
C19 C18 H18 121.3
C17 C18 H18 121.3
C14 C19 C18 120.26(19)
C14 C19 C20 109.28(18)
C18 C19 C20 130.45(19)
N4 C20 N5 123.65(18)
N4 C20 C19 116.87(18)
N5 C20 C19 119.48(18)
C24 C21 N5 121.09(18)
C24 C21 C22 112.71(18)
N5 C21 C22 126.20(18)
C23 C22 C21 108.87(19)
C23 C22 H22 125.6
C21 C22 H22 125.6
C22 C23 N6 124.6(2)
C22 C23 S4 116.54(16)
N6 C23 S4 118.88(17)
C21 C24 C25 126.73(18)
C21 C24 S4 112.76(15)
C25 C24 S4 120.43(15)
O11 C25 O12 125.3(2)
O11 C25 C24 123.3(2)
O12 C25 C24 111.37(18)
O12 C26 H26A 109.5
O12 C26 H26B 109.5
H26A C26 H26B 109.5
O12 C26 H26C 109.5
H26A C26 H26C 109.5
H26B C26 H26C 109.5

loop_
_geom_bond_atom_site_label_1
_geom_bond_atom_site_label_2
_geom_bond_distance
S1 O1 1.4323(18)
S1 O2 1.4361(18)
S1 N1 1.6507(19)
S1 C1 1.763(2)
S2 C10 1.697(2)
S2 C11 1.716(2)
N1 C7 1.308(3)
N2 C7 1.347(3)
N2 C8 1.399(3)
N2 H2A 0.88(3)
N3 O3 1.217(3)
N3 O4 1.224(3)
N3 C10 1.443(3)
O5 C12 1.221(3)
O6 C12 1.322(3)
O6 C13 1.450(3)
C1 C2 1.381(3)
C1 C6 1.392(3)
C2 C3 1.391(4)
C2 H2 0.9300
C3 C4 1.392(5)
C3 H3 0.9300
C4 C5 1.389(4)
C4 H4 0.9300
C5 C6 1.389(3)
C5 H5 0.9300
C6 C7 1.484(3)
C8 C11 1.394(3)
C8 C9 1.412(3)
C9 C10 1.365(3)
C9 H9 0.9300
C11 C12 1.467(3)
C13 H13A 0.9600
C13 H13B 0.9600
C13 H13C 0.9600
S3 O8 1.431(2)
S3 O7 1.4338(19)
S3 N4 1.649(2)
S3 C14 1.763(2)
S4 C23 1.700(2)
S4 C24 1.719(2)
N4 C20 1.310(3)
N5 C20 1.343(3)
N5 C21 1.400(2)
N5 H5A 0.84(3)
N6 O9 1.222(3)
N6 O10 1.228(3)
N6 C23 1.442(3)
O11 C25 1.205(3)
O12 C25 1.334(3)
O12 C26 1.449(3)
C14 C19 1.381(3)
C14 C15 1.388(3)
C15 C16 1.383(4)
C15 H15 0.9300
C16 C17 1.386(4)
C16 H16 0.9300
C17 C18 1.395(3)
C17 H17 0.9300
C18 C19 1.386(3)
C18 H18 0.9300
C19 C20 1.490(3)
C21 C24 1.383(3)
C21 C22 1.423(3)
C22 C23 1.364(3)
C22 H22 0.9300
C24 C25 1.475(3)
C26 H26A 0.9600
C26 H26B 0.9600
C26 H26C 0.9600

loop_
_geom_contact_atom_site_label_1
_geom_contact_atom_site_label_2
_geom_contact_distance
_geom_contact_site_symmetry_2
_geom_contact_publ_flag
O1 C25 2.893(3) 2_656 n
C12 O9 3.063(3) 2_756 n

loop_
_geom_hbond_atom_site_label_D
_geom_hbond_atom_site_label_H
_geom_hbond_atom_site_label_A
_geom_hbond_site_symmetry_A
_geom_hbond_distance_DH
_geom_hbond_distance_HA
_geom_hbond_distance_DA
_geom_hbond_angle_DHA
N2 H2A O5 . 0.88(3) 2.08(3) 2.765(2) 134(3)
N5 H5A O11 . 0.84(3) 2.17(3) 2.825(3) 134(3)
N5 H5A O2 2_756 0.84(3) 2.55(3) 3.141(3) 128(3)
C4 H4 O4 1_665 0.93 2.48 3.376(3) 162
C5 H5 O10 1_665 0.93 2.51 3.316(3) 146
C17 H17 O3 1_656 0.93 2.38 3.223(3) 151

loop_
_geom_torsion_atom_site_label_1
_geom_torsion_atom_site_label_2
_geom_torsion_atom_site_label_3
_geom_torsion_atom_site_label_4
_geom_torsion
O1 S1 N1 C7 -117.46(18)
O2 S1 N1 C7 113.60(17)
C1 S1 N1 C7 -1.75(18)
O1 S1 C1 C2 -61.9(2)
O2 S1 C1 C2 69.9(2)
N1 S1 C1 C2 -176.5(2)
O1 S1 C1 C6 116.68(16)
O2 S1 C1 C6 -111.53(16)
N1 S1 C1 C6 2.15(16)
C6 C1 C2 C3 1.1(4)
S1 C1 C2 C3 179.5(2)
C1 C2 C3 C4 1.1(4)
C2 C3 C4 C5 -2.2(5)
C3 C4 C5 C6 1.0(4)
C4 C5 C6 C1 1.1(3)
C4 C5 C6 C7 -177.8(2)
C2 C1 C6 C5 -2.3(3)
S1 C1 C6 C5 179.00(17)
C2 C1 C6 C7 176.9(2)
S1 C1 C6 C7 -1.9(2)
S1 N1 C7 N2 -178.88(17)
S1 N1 C7 C6 0.9(2)
C8 N2 C7 N1 -1.7(4)
C8 N2 C7 C6 178.53(19)
C5 C6 C7 N1 179.8(2)
C1 C6 C7 N1 0.8(3)
C5 C6 C7 N2 -0.5(3)
C1 C6 C7 N2 -179.47(19)
C7 N2 C8 C11 167.2(2)
C7 N2 C8 C9 -15.3(4)
C11 C8 C9 C10 0.1(3)
N2 C8 C9 C10 -177.6(2)
C8 C9 C10 N3 177.6(2)
C8 C9 C10 S2 -1.4(3)
O3 N3 C10 C9 -9.3(4)
O4 N3 C10 C9 171.6(2)
O3 N3 C10 S2 169.59(19)
O4 N3 C10 S2 -9.5(3)
C11 S2 C10 C9 1.7(2)
C11 S2 C10 N3 -177.3(2)
N2 C8 C11 C12 3.4(3)
C9 C8 C11 C12 -174.5(2)
N2 C8 C11 S2 178.97(16)
C9 C8 C11 S2 1.1(2)
C10 S2 C11 C8 -1.53(18)
C10 S2 C11 C12 174.2(2)
C13 O6 C12 O5 0.1(4)
C13 O6 C12 C11 -179.2(2)
C8 C11 C12 O5 0.2(4)
S2 C11 C12 O5 -175.0(2)
C8 C11 C12 O6 179.5(2)
S2 C11 C12 O6 4.3(3)
O8 S3 N4 C20 -113.04(18)
O7 S3 N4 C20 116.77(18)
C14 S3 N4 C20 1.79(18)
O8 S3 C14 C19 112.61(17)
O7 S3 C14 C19 -115.43(16)
N4 S3 C14 C19 -1.26(17)
O8 S3 C14 C15 -67.5(3)
O7 S3 C14 C15 64.5(3)
N4 S3 C14 C15 178.6(2)
C19 C14 C15 C16 0.6(4)
S3 C14 C15 C16 -179.3(2)
C14 C15 C16 C17 -0.6(4)
C15 C16 C17 C18 0.2(4)
C16 C17 C18 C19 0.3(4)
C15 C14 C19 C18 -0.1(3)
S3 C14 C19 C18 179.79(17)
C15 C14 C19 C20 -179.5(2)
S3 C14 C19 C20 0.4(2)
C17 C18 C19 C14 -0.3(3)
C17 C18 C19 C20 178.9(2)
S3 N4 C20 N5 177.40(17)
S3 N4 C20 C19 -1.9(2)
C21 N5 C20 N4 1.5(3)
C21 N5 C20 C19 -179.26(18)
C14 C19 C20 N4 0.9(3)
C18 C19 C20 N4 -178.4(2)
C14 C19 C20 N5 -178.37(19)
C18 C19 C20 N5 2.3(3)
C20 N5 C21 C24 172.4(2)
C20 N5 C21 C22 -7.9(3)
C24 C21 C22 C23 -0.2(3)
N5 C21 C22 C23 -179.8(2)
C21 C22 C23 N6 178.6(2)
C21 C22 C23 S4 0.0(2)
O9 N6 C23 C22 4.9(4)
O10 N6 C23 C22 -174.4(2)
O9 N6 C23 S4 -176.59(19)
O10 N6 C23 S4 4.1(3)
C24 S4 C23 C22 0.10(18)
C24 S4 C23 N6 -178.52(18)
N5 C21 C24 C25 3.2(3)
C22 C21 C24 C25 -176.52(19)
N5 C21 C24 S4 179.92(15)
C22 C21 C24 S4 0.2(2)
C23 S4 C24 C21 -0.20(17)
C23 S4 C24 C25 176.80(18)
C26 O12 C25 O11 6.7(4)
C26 O12 C25 C24 -173.1(2)
C21 C24 C25 O11 9.4(4)
S4 C24 C25 O11 -167.15(19)
C21 C24 C25 O12 -170.9(2)
S4 C24 C25 O12 12.6(3)
